data_4064359
loop_
_publ_author_name
'Xiang, Li'
'Xiao, Jie'
'Deng, Liang'

_publ_section_title
;
 Synthesis, Structure, and Reactivity of Organo-Iron(II) Complexes with
 N-Heterocyclic Carbene Ligation
;
_journal_issue 7
_journal_name_full Organometallics
_journal_page_first 2018
_journal_paper_doi 10.1021/om2000663
_journal_volume 30
_journal_year 2011
_chemical_formula_sum 'C26 H54 Fe N4 Si2'
_chemical_formula_weight 534.76
_chemical_name_systematic
; 
 ? 
;
_space_group_IT_number 4
_symmetry_cell_setting monoclinic
_symmetry_space_group_name_Hall 'P 2yb'
_symmetry_space_group_name_H-M 'P 1 21 1'
_atom_sites_solution_hydrogens geom
_atom_sites_solution_primary direct
_atom_sites_solution_secondary difmap
_audit_creation_method SHELXL-97
_cell_angle_alpha 90.00
_cell_angle_beta 101.870(2)
_cell_angle_gamma 90.00
_cell_formula_units_Z 2
_cell_length_a 10.2136(13)
_cell_length_b 13.2695(17)
_cell_length_c 12.6828(15)
_cell_measurement_reflns_used 2251
_cell_measurement_temperature 293(2)
_cell_measurement_theta_max 20.32
_cell_measurement_theta_min 2.55
_cell_volume 1682.1(4)
_computing_cell_refinement 'Bruker SMART'
_computing_data_collection 'Bruker SMART'
_computing_data_reduction 'Bruker SHELXTL'
_computing_molecular_graphics 'Bruker SHELXTL'
_computing_publication_material 'Bruker SHELXTL'
_computing_structure_refinement 'SHELXL-97 (Sheldrick, 1997)'
_computing_structure_solution 'SHELXS-97 (Sheldrick, 1990)'
_diffrn_ambient_temperature 293(2)
_diffrn_measured_fraction_theta_full 0.987
_diffrn_measured_fraction_theta_max 0.987
_diffrn_radiation_monochromator graphite
_diffrn_radiation_source 'fine-focus sealed tube'
_diffrn_radiation_type MoK\a
_diffrn_radiation_wavelength 0.71073
_diffrn_reflns_av_R_equivalents 0.0436
_diffrn_reflns_av_sigmaI/netI 0.0848
_diffrn_reflns_limit_h_max 12
_diffrn_reflns_limit_h_min -12
_diffrn_reflns_limit_k_max 16
_diffrn_reflns_limit_k_min -15
_diffrn_reflns_limit_l_max 12
_diffrn_reflns_limit_l_min -16
_diffrn_reflns_number 9929
_diffrn_reflns_theta_full 27.00
_diffrn_reflns_theta_max 27.00
_diffrn_reflns_theta_min 1.64
_exptl_absorpt_coefficient_mu 0.538
_exptl_absorpt_correction_T_max 1.0000
_exptl_absorpt_correction_T_min 0.6584
_exptl_absorpt_correction_type empirical
_exptl_absorpt_process_details sadabs
_exptl_crystal_colour yellow
_exptl_crystal_density_diffrn 1.056
_exptl_crystal_density_method 'not measured'
_exptl_crystal_description prismatic
_exptl_crystal_F_000 584
_exptl_crystal_size_max 0.397
_exptl_crystal_size_mid 0.325
_exptl_crystal_size_min 0.280
_refine_diff_density_max 0.508
_refine_diff_density_min -0.241
_refine_diff_density_rms 0.050
_refine_ls_abs_structure_details 'Flack H D (1983), Acta Cryst. A39, 876-881'
_refine_ls_abs_structure_Flack 0.057(17)
_refine_ls_extinction_method none
_refine_ls_goodness_of_fit_ref 0.876
_refine_ls_hydrogen_treatment constr
_refine_ls_matrix_type full
_refine_ls_number_parameters 360
_refine_ls_number_reflns 6371
_refine_ls_number_restraints 109
_refine_ls_restrained_S_all 0.875
_refine_ls_R_factor_all 0.0767
_refine_ls_R_factor_gt 0.0508
_refine_ls_shift/su_max 0.002
_refine_ls_shift/su_mean 0.000
_refine_ls_structure_factor_coef Fsqd
_refine_ls_weighting_details 'calc w=1/[\s^2^(Fo^2^)+(0.0402P)^2^+0.0000P] where P=(Fo^2^+2Fc^2^)/3'
_refine_ls_weighting_scheme calc
_refine_ls_wR_factor_gt 0.0933
_refine_ls_wR_factor_ref 0.1016
_reflns_number_gt 4330
_reflns_number_total 6371
_reflns_threshold_expression >2sigma(I)
_cod_data_source_file om2000663_si_001.cif
_cod_data_source_block 2b
_cod_depositor_comments
;
The following automatic conversions were performed:

'_symmetry_cell_setting' value 'Monoclinic' changed to 'monoclinic'
according to /home/saulius/struct/CIF-dictionaries/cif_core.dic
dictionary named 'cif_core.dic' version 2.4.1 from 2010-06-29.

Automatic conversion script
Id: cif_fix_values 1715 2011-07-08 13:25:40Z adriana 
;
_cod_original_sg_symbol_H-M P2(1)
_cod_database_code 4064359

loop_
_symmetry_equiv_pos_as_xyz
'x, y, z'
'-x, y+1/2, -z'

loop_
_atom_site_label
_atom_site_type_symbol
_atom_site_fract_x
_atom_site_fract_y
_atom_site_fract_z
_atom_site_U_iso_or_equiv
_atom_site_adp_type
_atom_site_occupancy
_atom_site_symmetry_multiplicity
_atom_site_calc_flag
_atom_site_refinement_flags
_atom_site_disorder_assembly
_atom_site_disorder_group
Fe1 Fe 0.28548(5) 0.66065(4) 0.30875(4) 0.04452(15) Uani 1 1 d . . .
Si1 Si 0.19374(13) 0.89910(10) 0.23619(11) 0.0624(4) Uani 1 1 d . . .
Si2 Si 0.22219(13) 0.63188(11) 0.55879(10) 0.0702(4) Uani 1 1 d . . .
N1 N 0.5672(3) 0.7280(3) 0.2588(3) 0.0516(9) Uani 1 1 d . . .
N2 N 0.4385(3) 0.6740(3) 0.1171(2) 0.0517(8) Uani 1 1 d . . .
N3 N 0.3128(3) 0.4252(3) 0.2929(2) 0.0510(9) Uani 1 1 d . . .
N4 N 0.1230(3) 0.4648(3) 0.1995(3) 0.0589(9) Uani 1 1 d . . .
C1 C 0.4469(4) 0.6829(3) 0.2244(3) 0.0472(11) Uani 1 1 d . . .
C2 C 0.6299(4) 0.7466(3) 0.1736(4) 0.0588(11) Uani 1 1 d . . .
C3 C 0.5505(5) 0.7125(3) 0.0852(3) 0.0591(11) Uani 1 1 d . . .
C4 C 0.7625(5) 0.8008(4) 0.1875(4) 0.0850(16) Uani 1 1 d . . .
H4A H 0.7868 0.8079 0.1187 0.128 Uiso 1 1 calc R . .
H4B H 0.8300 0.7627 0.2349 0.128 Uiso 1 1 calc R . .
H4C H 0.7549 0.8663 0.2178 0.128 Uiso 1 1 calc R . .
C5 C 0.5637(6) 0.7180(4) -0.0288(4) 0.0965(18) Uani 1 1 d . . .
H5A H 0.6465 0.7506 -0.0330 0.145 Uiso 1 1 calc R . .
H5B H 0.4904 0.7558 -0.0696 0.145 Uiso 1 1 calc R . .
H5C H 0.5630 0.6511 -0.0578 0.145 Uiso 1 1 calc R . .
C6 C 0.6219(5) 0.7538(4) 0.3715(4) 0.0772(15) Uani 1 1 d . . .
H6A H 0.5495 0.7586 0.4102 0.093 Uiso 1 1 calc R . .
H6B H 0.6653 0.8191 0.3748 0.093 Uiso 1 1 calc R . .
C7 C 0.7201(6) 0.6774(7) 0.4245(4) 0.123(2) Uani 1 1 d . . .
H7A H 0.6761 0.6136 0.4256 0.185 Uiso 1 1 calc R . .
H7B H 0.7572 0.6982 0.4970 0.185 Uiso 1 1 calc R . .
H7C H 0.7906 0.6710 0.3852 0.185 Uiso 1 1 calc R . .
C8 C 0.3219(5) 0.6308(4) 0.0433(3) 0.0724(15) Uani 1 1 d . . .
H8A H 0.3022 0.6712 -0.0218 0.087 Uiso 1 1 calc R . .
H8B H 0.2449 0.6340 0.0770 0.087 Uiso 1 1 calc R . .
C9 C 0.3435(6) 0.5242(4) 0.0140(4) 0.1004(19) Uani 1 1 d . . .
H9A H 0.4157 0.5212 -0.0239 0.151 Uiso 1 1 calc R . .
H9B H 0.2634 0.4986 -0.0313 0.151 Uiso 1 1 calc R . .
H9C H 0.3655 0.4842 0.0783 0.151 Uiso 1 1 calc R . .
C10 C 0.2364(4) 0.5079(3) 0.2629(3) 0.0462(10) Uani 1 1 d . . .
C11 C 0.2533(5) 0.3359(3) 0.2530(3) 0.0593(12) Uani 1 1 d . . .
C12 C 0.1338(5) 0.3609(3) 0.1941(4) 0.0650(13) Uani 1 1 d . . .
C13 C 0.3141(5) 0.2343(3) 0.2785(4) 0.0797(15) Uani 1 1 d . . .
H13A H 0.2501 0.1834 0.2493 0.120 Uiso 1 1 calc R . .
H13B H 0.3393 0.2263 0.3552 0.120 Uiso 1 1 calc R . .
H13C H 0.3918 0.2279 0.2475 0.120 Uiso 1 1 calc R . .
C14 C 0.0273(6) 0.2956(4) 0.1274(5) 0.106(2) Uani 1 1 d . . .
H14A H 0.0608 0.2283 0.1246 0.159 Uiso 1 1 calc R . .
H14B H 0.0031 0.3224 0.0557 0.159 Uiso 1 1 calc R . .
H14C H -0.0501 0.2945 0.1595 0.159 Uiso 1 1 calc R . .
C15 C 0.4487(4) 0.4321(3) 0.3599(3) 0.0663(13) Uani 1 1 d . . .
H15A H 0.4608 0.3783 0.4127 0.080 Uiso 1 1 calc R . .
H15B H 0.4573 0.4956 0.3986 0.080 Uiso 1 1 calc R . .
C16 C 0.5572(4) 0.4254(4) 0.2965(4) 0.0879(16) Uani 1 1 d . . .
H16A H 0.5507 0.3621 0.2592 0.132 Uiso 1 1 calc R . .
H16B H 0.6428 0.4303 0.3446 0.132 Uiso 1 1 calc R . .
H16C H 0.5475 0.4795 0.2453 0.132 Uiso 1 1 calc R . .
C17 C 0.0049(5) 0.5236(4) 0.1480(4) 0.0828(16) Uani 1 1 d . . .
H17A H -0.0279 0.4986 0.0755 0.099 Uiso 1 1 calc R . .
H17B H 0.0303 0.5935 0.1429 0.099 Uiso 1 1 calc R . .
C18 C -0.1028(6) 0.5169(5) 0.2095(6) 0.135(3) Uani 1 1 d . . .
H18A H -0.1277 0.4476 0.2150 0.203 Uiso 1 1 calc R . .
H18B H -0.1790 0.5546 0.1732 0.203 Uiso 1 1 calc R . .
H18C H -0.0717 0.5441 0.2804 0.203 Uiso 1 1 calc R . .
C19 C 0.1414(4) 0.7684(3) 0.2376(3) 0.0577(11) Uani 1 1 d . A .
H19A H 0.1069 0.7480 0.1637 0.069 Uiso 1 1 calc R . .
H19B H 0.0675 0.7653 0.2749 0.069 Uiso 1 1 calc R . .
C20 C 0.314(4) 0.930(3) 0.148(3) 0.093(8) Uani 0.50 1 d PU A 1
H20A H 0.2808 0.9030 0.0771 0.139 Uiso 0.50 1 calc PR A 1
H20B H 0.3993 0.9000 0.1777 0.139 Uiso 0.50 1 calc PR A 1
H20C H 0.3234 1.0013 0.1439 0.139 Uiso 0.50 1 calc PR A 1
C21 C 0.307(3) 0.935(2) 0.372(3) 0.089(5) Uani 0.50 1 d PU A 1
H21A H 0.3941 0.9060 0.3764 0.134 Uiso 0.50 1 calc PR A 1
H21B H 0.2687 0.9087 0.4298 0.134 Uiso 0.50 1 calc PR A 1
H21C H 0.3140 1.0065 0.3778 0.134 Uiso 0.50 1 calc PR A 1
C22 C 0.045(4) 0.983(2) 0.179(2) 0.077(7) Uani 0.50 1 d PU A 1
H22A H 0.0031 0.9595 0.1088 0.115 Uiso 0.50 1 calc PR A 1
H22B H 0.0745 1.0509 0.1752 0.115 Uiso 0.50 1 calc PR A 1
H22C H -0.0186 0.9798 0.2258 0.115 Uiso 0.50 1 calc PR A 1
C20' C 0.287(4) 0.913(3) 0.124(3) 0.086(7) Uani 0.50 1 d PU A 2
H20D H 0.2375 0.8820 0.0595 0.129 Uiso 0.50 1 calc PR A 2
H20E H 0.3735 0.8817 0.1437 0.129 Uiso 0.50 1 calc PR A 2
H20F H 0.2990 0.9836 0.1100 0.129 Uiso 0.50 1 calc PR A 2
C21' C 0.264(3) 0.952(2) 0.368(3) 0.120(8) Uani 0.50 1 d PU A 2
H21D H 0.3392 0.9115 0.4024 0.180 Uiso 0.50 1 calc PR A 2
H21E H 0.1975 0.9514 0.4115 0.180 Uiso 0.50 1 calc PR A 2
H21F H 0.2932 1.0194 0.3601 0.180 Uiso 0.50 1 calc PR A 2
C22' C 0.049(3) 0.995(2) 0.214(2) 0.071(6) Uani 0.50 1 d PU A 2
H22D H -0.0064 0.9856 0.1440 0.106 Uiso 0.50 1 calc PR A 2
H22E H 0.0843 1.0622 0.2203 0.106 Uiso 0.50 1 calc PR A 2
H22F H -0.0042 0.9849 0.2680 0.106 Uiso 0.50 1 calc PR A 2
C23 C 0.3430(4) 0.6685(4) 0.4781(3) 0.0570(10) Uani 1 1 d . B .
H23A H 0.4217 0.6265 0.4999 0.068 Uiso 1 1 calc R . .
H23B H 0.3700 0.7373 0.4970 0.068 Uiso 1 1 calc R . .
C24 C 0.081(2) 0.7107(13) 0.5404(17) 0.116(6) Uani 0.50 1 d PU B 1
H24A H 0.0516 0.7173 0.6074 0.175 Uiso 0.50 1 calc PR B 1
H24B H 0.0102 0.6818 0.4872 0.175 Uiso 0.50 1 calc PR B 1
H24C H 0.1034 0.7759 0.5167 0.175 Uiso 0.50 1 calc PR B 1
C25 C 0.2762(13) 0.6398(9) 0.7072(10) 0.073(3) Uani 0.50 1 d PU B 1
H25A H 0.3443 0.5903 0.7316 0.109 Uiso 0.50 1 calc PR B 1
H25B H 0.2010 0.6272 0.7400 0.109 Uiso 0.50 1 calc PR B 1
H25C H 0.3112 0.7058 0.7269 0.109 Uiso 0.50 1 calc PR B 1
C26 C 0.1642(14) 0.4924(10) 0.5226(13) 0.085(4) Uani 0.50 1 d PU B 1
H26A H 0.2406 0.4486 0.5362 0.128 Uiso 0.50 1 calc PR B 1
H26B H 0.1215 0.4887 0.4479 0.128 Uiso 0.50 1 calc PR B 1
H26C H 0.1023 0.4720 0.5661 0.128 Uiso 0.50 1 calc PR B 1
C24' C 0.096(2) 0.7477(13) 0.5570(17) 0.107(5) Uani 0.50 1 d PU B 2
H24D H 0.1455 0.8058 0.5885 0.161 Uiso 0.50 1 calc PR B 2
H24E H 0.0300 0.7305 0.5976 0.161 Uiso 0.50 1 calc PR B 2
H24F H 0.0535 0.7625 0.4840 0.161 Uiso 0.50 1 calc PR B 2
C25' C 0.3134(14) 0.5972(10) 0.7046(12) 0.085(4) Uani 0.50 1 d PU B 2
H25D H 0.3760 0.5438 0.7020 0.127 Uiso 0.50 1 calc PR B 2
H25E H 0.2488 0.5755 0.7452 0.127 Uiso 0.50 1 calc PR B 2
H25F H 0.3602 0.6552 0.7386 0.127 Uiso 0.50 1 calc PR B 2
C26' C 0.1152(14) 0.5262(11) 0.5117(12) 0.088(4) Uani 0.50 1 d PU B 2
H26D H 0.1681 0.4659 0.5162 0.132 Uiso 0.50 1 calc PR B 2
H26E H 0.0710 0.5374 0.4382 0.132 Uiso 0.50 1 calc PR B 2
H26F H 0.0496 0.5190 0.5556 0.132 Uiso 0.50 1 calc PR B 2

loop_
_atom_site_aniso_label
_atom_site_aniso_U_11
_atom_site_aniso_U_22
_atom_site_aniso_U_33
_atom_site_aniso_U_23
_atom_site_aniso_U_13
_atom_site_aniso_U_12
Fe1 0.0349(3) 0.0494(3) 0.0466(3) 0.0013(3) 0.0023(2) -0.0033(3)
Si1 0.0524(8) 0.0510(8) 0.0786(9) 0.0044(7) 0.0011(6) 0.0001(6)
Si2 0.0614(9) 0.0942(13) 0.0548(7) -0.0009(7) 0.0118(6) -0.0225(7)
N1 0.039(2) 0.066(2) 0.049(2) -0.0027(17) 0.0070(16) -0.0080(17)
N2 0.0495(18) 0.059(2) 0.0448(18) -0.0019(19) 0.0052(14) -0.0046(19)
N3 0.052(2) 0.050(2) 0.049(2) 0.0050(16) 0.0051(17) 0.0051(17)
N4 0.042(2) 0.052(2) 0.074(2) 0.0041(19) -0.0060(18) -0.0052(18)
C1 0.038(2) 0.057(3) 0.045(2) -0.0028(19) 0.0078(16) -0.0002(19)
C2 0.049(3) 0.070(3) 0.061(3) 0.005(2) 0.019(2) -0.003(2)
C3 0.061(3) 0.071(3) 0.047(3) 0.004(2) 0.016(2) -0.002(2)
C4 0.055(3) 0.109(4) 0.093(4) 0.004(3) 0.022(3) -0.017(3)
C5 0.099(4) 0.124(5) 0.074(4) 0.007(3) 0.036(3) -0.015(4)
C6 0.050(3) 0.116(5) 0.065(3) -0.013(3) 0.009(2) -0.026(3)
C7 0.075(4) 0.205(8) 0.079(4) 0.007(5) -0.012(3) -0.008(5)
C8 0.073(3) 0.092(4) 0.048(3) -0.006(2) 0.004(2) -0.023(3)
C9 0.125(5) 0.108(5) 0.067(3) -0.025(3) 0.015(3) -0.026(4)
C10 0.040(2) 0.053(3) 0.043(2) 0.0048(18) 0.0032(18) -0.003(2)
C11 0.082(4) 0.042(3) 0.054(3) 0.002(2) 0.016(3) 0.000(3)
C12 0.069(3) 0.045(3) 0.076(3) 0.003(2) 0.003(3) -0.011(2)
C13 0.108(4) 0.057(3) 0.076(4) 0.010(2) 0.022(3) 0.008(3)
C14 0.114(5) 0.061(4) 0.127(5) -0.009(3) -0.011(4) -0.024(3)
C15 0.064(3) 0.067(3) 0.059(3) -0.005(2) -0.007(2) 0.017(3)
C16 0.057(3) 0.100(4) 0.104(4) -0.001(3) 0.009(3) 0.019(3)
C17 0.055(3) 0.060(3) 0.120(4) -0.004(3) -0.014(3) -0.009(3)
C18 0.077(4) 0.148(7) 0.180(7) -0.010(5) 0.022(5) 0.020(4)
C19 0.041(3) 0.058(3) 0.069(3) 0.006(2) 0.000(2) 0.006(2)
C20 0.060(14) 0.075(12) 0.15(2) 0.003(12) 0.033(14) -0.017(10)
C21 0.084(13) 0.046(11) 0.105(8) -0.015(8) -0.057(9) 0.011(8)
C22 0.096(9) 0.044(7) 0.083(17) -0.012(9) 0.001(12) 0.027(7)
C20' 0.071(15) 0.070(13) 0.110(14) 0.031(11) 0.003(9) -0.020(9)
C21' 0.121(19) 0.048(9) 0.154(11) 0.019(8) -0.058(13) 0.030(10)
C22' 0.070(8) 0.066(12) 0.073(16) 0.004(10) 0.007(10) -0.003(8)
C23 0.056(2) 0.058(3) 0.056(2) 0.004(3) 0.0072(18) -0.005(3)
C24 0.108(7) 0.122(9) 0.129(8) -0.013(6) 0.046(6) 0.006(6)
C25 0.080(6) 0.076(6) 0.067(5) 0.004(5) 0.025(4) -0.003(5)
C26 0.086(7) 0.082(6) 0.089(6) 0.015(5) 0.021(5) 0.000(5)
C24' 0.096(7) 0.119(8) 0.119(7) -0.013(6) 0.048(5) 0.001(6)
C25' 0.090(6) 0.095(7) 0.067(6) 0.007(5) 0.009(5) -0.007(5)
C26' 0.088(7) 0.094(7) 0.087(6) 0.006(5) 0.029(5) -0.016(5)

loop_
_atom_type_symbol
_atom_type_description
_atom_type_scat_dispersion_real
_atom_type_scat_dispersion_imag
_atom_type_scat_source
C C 0.0033 0.0016 'International Tables Vol C Tables 4.2.6.8 and 6.1.1.4'
H H 0.0000 0.0000 'International Tables Vol C Tables 4.2.6.8 and 6.1.1.4'
N N 0.0061 0.0033 'International Tables Vol C Tables 4.2.6.8 and 6.1.1.4'
Si Si 0.0817 0.0704 'International Tables Vol C Tables 4.2.6.8 and 6.1.1.4'
Fe Fe 0.3463 0.8444 'International Tables Vol C Tables 4.2.6.8 and 6.1.1.4'

loop_
_geom_angle_atom_site_label_1
_geom_angle_atom_site_label_2
_geom_angle_atom_site_label_3
_geom_angle
C23 Fe1 C19 115.12(17)
C23 Fe1 C10 108.89(17)
C19 Fe1 C10 114.88(16)
C23 Fe1 C1 114.57(14)
C19 Fe1 C1 103.35(15)
C10 Fe1 C1 98.93(14)
C19 Si1 C21' 114.7(12)
C19 Si1 C20 116.3(13)
C21' Si1 C20 106.5(18)
C19 Si1 C20' 107.4(12)
C21' Si1 C20' 119.5(17)
C20 Si1 C20' 13(2)
C19 Si1 C22 110.3(10)
C21' Si1 C22 105.1(10)
C20 Si1 C22 102.8(17)
C20' Si1 C22 98.4(16)
C19 Si1 C21 110.4(10)
C21' Si1 C21 14.5(15)
C20 Si1 C21 97.8(16)
C20' Si1 C21 110.5(16)
C22 Si1 C21 118.8(10)
C19 Si1 C22' 114.3(9)
C21' Si1 C22' 91.5(11)
C20 Si1 C22' 110.6(16)
C20' Si1 C22' 108.7(15)
C22 Si1 C22' 13.9(15)
C21 Si1 C22' 105.6(10)
C24 Si2 C26' 89.6(8)
C24 Si2 C23 113.5(7)
C26' Si2 C23 117.1(5)
C24 Si2 C25 99.5(8)
C26' Si2 C25 114.5(6)
C23 Si2 C25 117.4(4)
C24 Si2 C25' 119.0(8)
C26' Si2 C25' 105.6(6)
C23 Si2 C25' 110.5(5)
C25 Si2 C25' 20.6(5)
C24 Si2 C26 109.2(8)
C26' Si2 C26 19.7(6)
C23 Si2 C26 109.0(5)
C25 Si2 C26 107.6(6)
C25' Si2 C26 93.5(6)
C24 Si2 C24' 15.0(11)
C26' Si2 C24' 104.5(7)
C23 Si2 C24' 107.2(6)
C25 Si2 C24' 91.4(7)
C25' Si2 C24' 111.9(7)
C26 Si2 C24' 123.9(7)
C1 N1 C2 111.2(3)
C1 N1 C6 123.8(3)
C2 N1 C6 125.0(4)
C1 N2 C3 112.1(3)
C1 N2 C8 123.4(3)
C3 N2 C8 124.5(3)
C10 N3 C11 114.1(3)
C10 N3 C15 122.1(3)
C11 N3 C15 123.8(4)
C12 N4 C10 111.9(4)
C12 N4 C17 124.9(4)
C10 N4 C17 123.2(3)
N2 C1 N1 103.2(3)
N2 C1 Fe1 126.1(3)
N1 C1 Fe1 129.4(3)
C3 C2 N1 107.4(4)
C3 C2 C4 129.8(4)
N1 C2 C4 122.7(4)
C2 C3 N2 106.1(4)
C2 C3 C5 130.4(4)
N2 C3 C5 123.3(4)
C2 C4 H4A 109.5
C2 C4 H4B 109.5
H4A C4 H4B 109.5
C2 C4 H4C 109.5
H4A C4 H4C 109.5
H4B C4 H4C 109.5
C3 C5 H5A 109.5
C3 C5 H5B 109.5
H5A C5 H5B 109.5
C3 C5 H5C 109.5
H5A C5 H5C 109.5
H5B C5 H5C 109.5
N1 C6 C7 111.6(4)
N1 C6 H6A 109.3
C7 C6 H6A 109.3
N1 C6 H6B 109.3
C7 C6 H6B 109.3
H6A C6 H6B 108.0
C6 C7 H7A 109.5
C6 C7 H7B 109.5
H7A C7 H7B 109.5
C6 C7 H7C 109.5
H7A C7 H7C 109.5
H7B C7 H7C 109.5
N2 C8 C9 112.7(4)
N2 C8 H8A 109.1
C9 C8 H8A 109.1
N2 C8 H8B 109.1
C9 C8 H8B 109.1
H8A C8 H8B 107.8
C8 C9 H9A 109.5
C8 C9 H9B 109.5
H9A C9 H9B 109.5
C8 C9 H9C 109.5
H9A C9 H9C 109.5
H9B C9 H9C 109.5
N3 C10 N4 101.1(3)
N3 C10 Fe1 127.0(3)
N4 C10 Fe1 131.9(3)
C12 C11 N3 106.0(4)
C12 C11 C13 129.6(5)
N3 C11 C13 124.4(4)
C11 C12 N4 107.0(4)
C11 C12 C14 130.0(5)
N4 C12 C14 122.9(5)
C11 C13 H13A 109.5
C11 C13 H13B 109.5
H13A C13 H13B 109.5
C11 C13 H13C 109.5
H13A C13 H13C 109.5
H13B C13 H13C 109.5
C12 C14 H14A 109.5
C12 C14 H14B 109.5
H14A C14 H14B 109.5
C12 C14 H14C 109.5
H14A C14 H14C 109.5
H14B C14 H14C 109.5
N3 C15 C16 113.6(3)
N3 C15 H15A 108.9
C16 C15 H15A 108.9
N3 C15 H15B 108.9
C16 C15 H15B 108.9
H15A C15 H15B 107.7
C15 C16 H16A 109.5
C15 C16 H16B 109.5
H16A C16 H16B 109.5
C15 C16 H16C 109.5
H16A C16 H16C 109.5
H16B C16 H16C 109.5
N4 C17 C18 111.4(5)
N4 C17 H17A 109.3
C18 C17 H17A 109.3
N4 C17 H17B 109.3
C18 C17 H17B 109.3
H17A C17 H17B 108.0
C17 C18 H18A 109.5
C17 C18 H18B 109.5
H18A C18 H18B 109.5
C17 C18 H18C 109.5
H18A C18 H18C 109.5
H18B C18 H18C 109.5
Si1 C19 Fe1 118.0(2)
Si1 C19 H19A 107.8
Fe1 C19 H19A 107.8
Si1 C19 H19B 107.8
Fe1 C19 H19B 107.8
H19A C19 H19B 107.1
Si1 C20 H20A 109.5
Si1 C20 H20B 109.5
H20A C20 H20B 109.5
Si1 C20 H20C 109.5
H20A C20 H20C 109.5
H20B C20 H20C 109.5
Si1 C21 H21A 109.5
Si1 C21 H21B 109.5
H21A C21 H21B 109.5
Si1 C21 H21C 109.5
H21A C21 H21C 109.5
H21B C21 H21C 109.5
Si1 C22 H22A 109.5
Si1 C22 H22B 109.5
H22A C22 H22B 109.5
Si1 C22 H22C 109.5
H22A C22 H22C 109.5
H22B C22 H22C 109.5
Si1 C20' H20D 109.5
Si1 C20' H20E 109.5
H20D C20' H20E 109.5
Si1 C20' H20F 109.5
H20D C20' H20F 109.5
H20E C20' H20F 109.5
Si1 C21' H21D 109.5
Si1 C21' H21E 109.5
H21D C21' H21E 109.5
Si1 C21' H21F 109.5
H21D C21' H21F 109.5
H21E C21' H21F 109.5
Si1 C22' H22D 109.5
Si1 C22' H22E 109.5
H22D C22' H22E 109.5
Si1 C22' H22F 109.5
H22D C22' H22F 109.5
H22E C22' H22F 109.5
Si2 C23 Fe1 118.64(19)
Si2 C23 H23A 107.7
Fe1 C23 H23A 107.7
Si2 C23 H23B 107.7
Fe1 C23 H23B 107.7
H23A C23 H23B 107.1
Si2 C24 H24A 109.5
Si2 C24 H24B 109.5
H24A C24 H24B 109.5
Si2 C24 H24C 109.5
H24A C24 H24C 109.5
H24B C24 H24C 109.5
Si2 C25 H25A 109.5
Si2 C25 H25B 109.5
H25A C25 H25B 109.5
Si2 C25 H25C 109.5
H25A C25 H25C 109.5
H25B C25 H25C 109.5
Si2 C26 H26A 109.5
Si2 C26 H26B 109.5
H26A C26 H26B 109.5
Si2 C26 H26C 109.5
H26A C26 H26C 109.5
H26B C26 H26C 109.5
Si2 C24' H24D 109.5
Si2 C24' H24E 109.5
H24D C24' H24E 109.5
Si2 C24' H24F 109.5
H24D C24' H24F 109.5
H24E C24' H24F 109.5
Si2 C25' H25D 109.5
Si2 C25' H25E 109.5
H25D C25' H25E 109.5
Si2 C25' H25F 109.5
H25D C25' H25F 109.5
H25E C25' H25F 109.5
Si2 C26' H26D 109.5
Si2 C26' H26E 109.5
H26D C26' H26E 109.5
Si2 C26' H26F 109.5
H26D C26' H26F 109.5
H26E C26' H26F 109.5

loop_
_geom_bond_atom_site_label_1
_geom_bond_atom_site_label_2
_geom_bond_distance
Fe1 C23 2.110(3)
Fe1 C19 2.116(4)
Fe1 C10 2.140(4)
Fe1 C1 2.162(4)
Si1 C19 1.816(4)
Si1 C21' 1.82(3)
Si1 C20 1.87(4)
Si1 C20' 1.89(5)
Si1 C22 1.90(3)
Si1 C21 1.93(2)
Si1 C22' 1.93(4)
Si2 C24 1.76(2)
Si2 C26' 1.802(14)
Si2 C23 1.824(4)
Si2 C25 1.853(13)
Si2 C25' 1.947(14)
Si2 C26 1.968(14)
Si2 C24' 2.000(19)
N1 C1 1.355(5)
N1 C2 1.387(5)
N1 C6 1.464(5)
N2 C1 1.352(4)
N2 C3 1.388(5)
N2 C8 1.471(5)
N3 C10 1.355(5)
N3 C11 1.379(5)
N3 C15 1.474(5)
N4 C12 1.386(5)
N4 C10 1.390(5)
N4 C17 1.471(5)
C2 C3 1.321(6)
C2 C4 1.512(6)
C3 C5 1.481(6)
C4 H4A 0.9600
C4 H4B 0.9600
C4 H4C 0.9600
C5 H5A 0.9600
C5 H5B 0.9600
C5 H5C 0.9600
C6 C7 1.486(8)
C6 H6A 0.9700
C6 H6B 0.9700
C7 H7A 0.9600
C7 H7B 0.9600
C7 H7C 0.9600
C8 C9 1.491(6)
C8 H8A 0.9700
C8 H8B 0.9700
C9 H9A 0.9600
C9 H9B 0.9600
C9 H9C 0.9600
C11 C12 1.335(6)
C11 C13 1.491(6)
C12 C14 1.507(7)
C13 H13A 0.9600
C13 H13B 0.9600
C13 H13C 0.9600
C14 H14A 0.9600
C14 H14B 0.9600
C14 H14C 0.9600
C15 C16 1.499(6)
C15 H15A 0.9700
C15 H15B 0.9700
C16 H16A 0.9600
C16 H16B 0.9600
C16 H16C 0.9600
C17 C18 1.476(7)
C17 H17A 0.9700
C17 H17B 0.9700
C18 H18A 0.9600
C18 H18B 0.9600
C18 H18C 0.9600
C19 H19A 0.9700
C19 H19B 0.9700
C20 H20A 0.9600
C20 H20B 0.9600
C20 H20C 0.9600
C21 H21A 0.9600
C21 H21B 0.9600
C21 H21C 0.9600
C22 H22A 0.9600
C22 H22B 0.9600
C22 H22C 0.9600
C20' H20D 0.9600
C20' H20E 0.9600
C20' H20F 0.9600
C21' H21D 0.9600
C21' H21E 0.9600
C21' H21F 0.9600
C22' H22D 0.9600
C22' H22E 0.9600
C22' H22F 0.9600
C23 H23A 0.9700
C23 H23B 0.9700
C24 H24A 0.9600
C24 H24B 0.9600
C24 H24C 0.9600
C25 H25A 0.9600
C25 H25B 0.9600
C25 H25C 0.9600
C26 H26A 0.9600
C26 H26B 0.9600
C26 H26C 0.9600
C24' H24D 0.9600
C24' H24E 0.9600
C24' H24F 0.9600
C25' H25D 0.9600
C25' H25E 0.9600
C25' H25F 0.9600
C26' H26D 0.9600
C26' H26E 0.9600
C26' H26F 0.9600

loop_
_geom_torsion_atom_site_label_1
_geom_torsion_atom_site_label_2
_geom_torsion_atom_site_label_3
_geom_torsion_atom_site_label_4
_geom_torsion
C3 N2 C1 N1 -0.1(5)
C8 N2 C1 N1 -178.4(4)
C3 N2 C1 Fe1 167.7(3)
C8 N2 C1 Fe1 -10.6(6)
C2 N1 C1 N2 0.5(4)
C6 N1 C1 N2 -179.9(4)
C2 N1 C1 Fe1 -166.8(3)
C6 N1 C1 Fe1 12.8(6)
C23 Fe1 C1 N2 174.6(3)
C19 Fe1 C1 N2 -59.4(4)
C10 Fe1 C1 N2 59.0(4)
C23 Fe1 C1 N1 -20.8(4)
C19 Fe1 C1 N1 105.2(4)
C10 Fe1 C1 N1 -136.4(4)
C1 N1 C2 C3 -0.7(5)
C6 N1 C2 C3 179.7(4)
C1 N1 C2 C4 177.0(4)
C6 N1 C2 C4 -2.6(7)
N1 C2 C3 N2 0.6(5)
C4 C2 C3 N2 -176.8(5)
N1 C2 C3 C5 176.0(5)
C4 C2 C3 C5 -1.5(9)
C1 N2 C3 C2 -0.4(5)
C8 N2 C3 C2 178.0(4)
C1 N2 C3 C5 -176.1(4)
C8 N2 C3 C5 2.2(7)
C1 N1 C6 C7 99.1(5)
C2 N1 C6 C7 -81.4(6)
C1 N2 C8 C9 -100.5(5)
C3 N2 C8 C9 81.3(5)
C11 N3 C10 N4 -0.5(4)
C15 N3 C10 N4 177.9(3)
C11 N3 C10 Fe1 178.3(3)
C15 N3 C10 Fe1 -3.2(5)
C12 N4 C10 N3 0.5(4)
C17 N4 C10 N3 178.5(4)
C12 N4 C10 Fe1 -178.3(3)
C17 N4 C10 Fe1 -0.3(6)
C23 Fe1 C10 N3 -52.1(3)
C19 Fe1 C10 N3 177.1(3)
C1 Fe1 C10 N3 67.8(3)
C23 Fe1 C10 N4 126.4(3)
C19 Fe1 C10 N4 -4.4(4)
C1 Fe1 C10 N4 -113.7(4)
C10 N3 C11 C12 0.4(5)
C15 N3 C11 C12 -178.0(4)
C10 N3 C11 C13 -177.0(4)
C15 N3 C11 C13 4.6(6)
N3 C11 C12 N4 -0.1(5)
C13 C11 C12 N4 177.1(4)
N3 C11 C12 C14 177.1(5)
C13 C11 C12 C14 -5.7(9)
C10 N4 C12 C11 -0.3(5)
C17 N4 C12 C11 -178.3(4)
C10 N4 C12 C14 -177.7(4)
C17 N4 C12 C14 4.3(8)
C10 N3 C15 C16 -99.8(5)
C11 N3 C15 C16 78.5(5)
C12 N4 C17 C18 77.4(6)
C10 N4 C17 C18 -100.4(5)
C21' Si1 C19 Fe1 -56.8(12)
C20 Si1 C19 Fe1 68.4(13)
C20' Si1 C19 Fe1 78.6(12)
C22 Si1 C19 Fe1 -175.2(9)
C21 Si1 C19 Fe1 -41.9(11)
C22' Si1 C19 Fe1 -160.7(9)
C23 Fe1 C19 Si1 71.3(3)
C10 Fe1 C19 Si1 -161.0(2)
C1 Fe1 C19 Si1 -54.4(3)
C24 Si2 C23 Fe1 -64.5(8)
C26' Si2 C23 Fe1 37.9(6)
C25 Si2 C23 Fe1 -180.0(4)
C25' Si2 C23 Fe1 158.8(5)
C26 Si2 C23 Fe1 57.4(5)
C24' Si2 C23 Fe1 -79.0(7)
C19 Fe1 C23 Si2 69.7(3)
C10 Fe1 C23 Si2 -61.0(3)
C1 Fe1 C23 Si2 -170.7(2)
